data_7227008
loop_
_publ_author_name
'Nicolas, Ir\`ene'
'Jeannin, Olivier'
'Pichon, Delphine'
'Fourmigu\'e, Marc'

_publ_section_title
;
 Dibromohydantoins as halogen bond (XB) donors: a route toward the
 introduction of chirality in halogen bonded systems
;
_journal_issue 48
_journal_name_full CrystEngComm
_journal_page_first 9325
_journal_paper_doi 10.1039/C6CE02175A
_journal_volume 18
_journal_year 2016
_chemical_formula_moiety 'C5 H6 Br2 N2 O2, 0.5(C4 H4 N2)'
_chemical_formula_sum 'C7 H8 Br2 N3 O2'
_chemical_formula_weight 325.98
_chemical_melting_point 432
_chemical_name_systematic (N,N'-Dibromo-5,5-dimethylhydantoin)2(pyrazine)
_space_group_IT_number 2
_symmetry_cell_setting triclinic
_symmetry_Int_Tables_number 2
_symmetry_space_group_name_Hall '-P 1'
_symmetry_space_group_name_H-M 'P -1'
_atom_sites_solution_hydrogens geom
_atom_sites_solution_primary 'iterative - e.g. charge flipping method'
_atom_sites_solution_secondary 'iterative - e.g. charge flipping method'
_audit_conform_dict_location ftp://ftp.iucr.org/pub/cif_core.dic
_audit_conform_dict_name cif_core.dic
_audit_conform_dict_version 2.4.3
_audit_creation_date 2016-10-12T09:44:14-00:00
_audit_creation_method 'WinGX routine CIF_UPDATE'
_audit_update_record
;
2016-10-14 deposited with the CCDC.
2016-11-07 downloaded from the CCDC.
;
_cell_angle_alpha 64.045(3)
_cell_angle_beta 81.550(4)
_cell_angle_gamma 85.532(4)
_cell_formula_units_Z 2
_cell_length_a 7.7140(4)
_cell_length_b 8.0925(4)
_cell_length_c 9.1626(4)
_cell_measurement_reflns_used 4089
_cell_measurement_temperature 150(2)
_cell_measurement_theta_max 27.47
_cell_measurement_theta_min 2.35
_cell_measurement_wavelength 0.71073
_cell_volume 508.65(4)
_computing_cell_refinement 'Bruker APEX2 (Bruker, 2014)'
_computing_data_collection 'Bruker APEX2 (Bruker, 2014)'
_computing_data_reduction 'Bruker APEX2 (Bruker, 2014)'
_computing_molecular_graphics 'Ortep for Windows (Farrugia, 2012)'
_computing_publication_material 'WinGX publication routines (Farrugia, 2012)'
_computing_structure_refinement 'SHELXL-2014/7 (Sheldrick, 2014)'
_computing_structure_solution 'SUPERFLIP (Palatinus & Chapuis,2007)'
_diffrn_ambient_temperature 150(2)
_diffrn_detector 'CCD plate'
_diffrn_measured_fraction_theta_full 0.998
_diffrn_measured_fraction_theta_max 0.998
_diffrn_measurement_device_type 'APEXII, Bruker-AXS'
_diffrn_measurement_method 'CCD rotation images, thick slices'
_diffrn_orient_matrix_UB_11 0.041224
_diffrn_orient_matrix_UB_12 -0.038938
_diffrn_orient_matrix_UB_13 0.009823
_diffrn_orient_matrix_UB_21 -0.118414
_diffrn_orient_matrix_UB_22 -0.01407
_diffrn_orient_matrix_UB_23 -0.02638
_diffrn_orient_matrix_UB_31 0.077991
_diffrn_orient_matrix_UB_32 -0.00047
_diffrn_orient_matrix_UB_33 -0.028497
_diffrn_radiation_monochromator graphite
_diffrn_radiation_probe x-ray
_diffrn_radiation_type MoK\a
_diffrn_radiation_wavelength 0.71073
_diffrn_reflns_av_R_equivalents 0.0308
_diffrn_reflns_av_unetI/netI 0.0438
_diffrn_reflns_Laue_measured_fraction_full 0.998
_diffrn_reflns_Laue_measured_fraction_max 0.998
_diffrn_reflns_limit_h_max 9
_diffrn_reflns_limit_h_min -9
_diffrn_reflns_limit_k_max 9
_diffrn_reflns_limit_k_min -9
_diffrn_reflns_limit_l_max 10
_diffrn_reflns_limit_l_min -8
_diffrn_reflns_number 3773
_diffrn_reflns_point_group_measured_fraction_full 0.998
_diffrn_reflns_point_group_measured_fraction_max 0.998
_diffrn_reflns_theta_full 25.034
_diffrn_reflns_theta_max 25.034
_diffrn_reflns_theta_min 2.67
_diffrn_standards_number 0
_exptl_absorpt_coefficient_mu 7.946
_exptl_absorpt_correction_T_max 0.356
_exptl_absorpt_correction_T_min 0.106
_exptl_absorpt_correction_type multi-scan
_exptl_absorpt_process_details
;
  [Sheldrick, G.M. (2002). SADABS Bruker AXS Inc., Madison, Wisconsin, USA]
;
_exptl_crystal_colour colorless
_exptl_crystal_density_diffrn 2.128
_exptl_crystal_density_method 'not measured'
_exptl_crystal_description prism
_exptl_crystal_F_000 314
_exptl_crystal_recrystallization_method 'Re-crystallisation from solvent: CH2Cl2 / Hexane'
_exptl_crystal_size_max 0.34
_exptl_crystal_size_mid 0.25
_exptl_crystal_size_min 0.13
_refine_diff_density_max 0.482
_refine_diff_density_min -0.746
_refine_diff_density_rms 0.135
_refine_ls_extinction_method none
_refine_ls_goodness_of_fit_ref 1.108
_refine_ls_hydrogen_treatment constr
_refine_ls_matrix_type full
_refine_ls_number_constraints 0
_refine_ls_number_parameters 129
_refine_ls_number_reflns 1799
_refine_ls_number_restraints 0
_refine_ls_restrained_S_all 1.108
_refine_ls_R_factor_all 0.0357
_refine_ls_R_factor_gt 0.0282
_refine_ls_shift/su_max 0
_refine_ls_shift/su_mean 0
_refine_ls_structure_factor_coef Fsqd
_refine_ls_weighting_details 'w=1/[\s^2^(Fo^2^)+(0.0380P)^2^] where P=(Fo^2^+2Fc^2^)/3'
_refine_ls_weighting_scheme calc
_refine_ls_wR_factor_gt 0.075
_refine_ls_wR_factor_ref 0.0775
_reflns_Friedel_coverage 0
_reflns_number_gt 1539
_reflns_number_total 1799
_reflns_threshold_expression 'I > 2\s(I)'
_cod_data_source_file c6ce02175a1.cif
_cod_data_source_block shelx
_cod_depositor_comments 'Adding full bibliography for 7227007--7227011.cif.'
_cod_database_code 7227008

loop_
_symmetry_equiv_pos_as_xyz
'x, y, z'
'-x, -y, -z'

loop_
_atom_site_label
_atom_site_type_symbol
_atom_site_fract_x
_atom_site_fract_y
_atom_site_fract_z
_atom_site_U_iso_or_equiv
_atom_site_adp_type
_atom_site_occupancy
_atom_site_site_symmetry_order
_atom_site_calc_flag
_atom_site_refinement_flags_posn
_atom_site_refinement_flags_adp
C1 C 0.4977(6) 0.7169(6) 0.7536(5) 0.0160(10) Uani 1 1 d . .
C2 C 0.6865(5) 0.5268(5) 0.6740(5) 0.0120(9) Uani 1 1 d . .
C3 C 0.7816(5) 0.7088(5) 0.6164(5) 0.0126(9) Uani 1 1 d . .
C4 C 0.8313(6) 0.7939(6) 0.4327(5) 0.0176(9) Uani 1 1 d . .
H4A H 0.7288 0.8073 0.3803 0.026 Uiso 1 1 calc R U
H4B H 0.9157 0.716 0.404 0.026 Uiso 1 1 calc R U
H4C H 0.8812 0.9124 0.3975 0.026 Uiso 1 1 calc R U
C5 C 0.9413(6) 0.6762(6) 0.7073(5) 0.0195(10) Uani 1 1 d . .
H5A H 0.9991 0.7906 0.6725 0.029 Uiso 1 1 calc R U
H5B H 1.021 0.5914 0.6836 0.029 Uiso 1 1 calc R U
H5C H 0.9042 0.6261 0.8229 0.029 Uiso 1 1 calc R U
C6 C -0.0489(6) 0.1679(5) 0.9836(5) 0.0142(9) Uani 1 1 d . .
H6 H -0.0871 0.2838 0.9735 0.017 Uiso 1 1 calc R U
C7 C 0.1707(6) -0.0374(6) 0.9862(5) 0.0156(9) Uani 1 1 d . .
H7 H 0.2893 -0.0678 0.9779 0.019 Uiso 1 1 calc R U
N1 N 0.5281(5) 0.5413(4) 0.7564(4) 0.0142(8) Uani 1 1 d . .
N2 N 0.6436(5) 0.8150(5) 0.6662(4) 0.0173(8) Uani 1 1 d . .
N3 N 0.1224(5) 0.1316(5) 0.9686(4) 0.0139(8) Uani 1 1 d . .
O1 O 0.3660(4) 0.7635(4) 0.8157(4) 0.0235(7) Uani 1 1 d . .
O2 O 0.7447(4) 0.3949(4) 0.6513(4) 0.0205(7) Uani 1 1 d . .
Br1 Br 0.35271(5) 0.36087(5) 0.85446(5) 0.01411(14) Uani 1 1 d . .
Br2 Br 0.67369(5) 1.04436(5) 0.65551(5) 0.01532(15) Uani 1 1 d . .

loop_
_atom_site_aniso_label
_atom_site_aniso_U_11
_atom_site_aniso_U_22
_atom_site_aniso_U_33
_atom_site_aniso_U_23
_atom_site_aniso_U_13
_atom_site_aniso_U_12
C1 0.018(3) 0.015(2) 0.022(2) -0.0131(19) -0.0022(19) -0.0010(18)
C2 0.012(2) 0.008(2) 0.018(2) -0.0080(17) -0.0010(18) 0.0015(17)
C3 0.011(2) 0.010(2) 0.020(2) -0.0107(18) 0.0002(17) -0.0004(17)
C4 0.018(2) 0.016(2) 0.021(2) -0.0108(19) 0.0031(19) -0.0008(19)
C5 0.015(2) 0.018(2) 0.026(2) -0.007(2) -0.0046(19) -0.0078(19)
C6 0.016(2) 0.012(2) 0.018(2) -0.0110(18) 0.0028(18) 0.0005(18)
C7 0.013(2) 0.019(2) 0.019(2) -0.0136(19) 0.0031(18) -0.0011(18)
N1 0.0130(19) 0.0085(17) 0.0230(19) -0.0101(15) 0.0037(15) -0.0021(14)
N2 0.0114(19) 0.0112(18) 0.033(2) -0.0159(16) 0.0068(16) -0.0017(15)
N3 0.015(2) 0.0121(18) 0.0155(17) -0.0078(15) 0.0033(15) -0.0034(15)
O1 0.0130(17) 0.0224(17) 0.0426(19) -0.0242(16) 0.0074(15) -0.0006(14)
O2 0.0173(17) 0.0155(16) 0.0342(18) -0.0171(14) 0.0023(14) -0.0022(13)
Br1 0.0123(2) 0.0127(2) 0.0197(2) -0.00977(19) 0.00235(18) -0.00469(18)
Br2 0.0169(3) 0.0091(2) 0.0237(3) -0.01044(19) -0.00279(18) -0.00037(18)

loop_
_atom_type_symbol
_atom_type_description
_atom_type_scat_dispersion_real
_atom_type_scat_dispersion_imag
_atom_type_scat_source
C C 0.0033 0.0016 'International Tables Vol C Tables 4.2.6.8 and 6.1.1.4'
H H 0 0 'International Tables Vol C Tables 4.2.6.8 and 6.1.1.4'
N N 0.0061 0.0033 'International Tables Vol C Tables 4.2.6.8 and 6.1.1.4'
O O 0.0106 0.006 'International Tables Vol C Tables 4.2.6.8 and 6.1.1.4'
Br Br -0.2901 2.4595 'International Tables Vol C Tables 4.2.6.8 and 6.1.1.4'

loop_
_geom_angle_atom_site_label_1
_geom_angle_atom_site_label_2
_geom_angle_atom_site_label_3
_geom_angle
_geom_angle_site_symmetry_1
_geom_angle_site_symmetry_3
O1 C1 N2 129.7(4) . .
O1 C1 N1 124.9(4) . .
N2 C1 N1 105.4(4) . .
O2 C2 N1 127.1(4) . .
O2 C2 C3 125.6(4) . .
N1 C2 C3 107.2(3) . .
N2 C3 C4 111.8(3) . .
N2 C3 C5 112.1(3) . .
C4 C3 C5 111.9(4) . .
N2 C3 C2 100.2(3) . .
C4 C3 C2 110.5(3) . .
C5 C3 C2 109.7(3) . .
C3 C4 H4A 109.5 . .
C3 C4 H4B 109.5 . .
H4A C4 H4B 109.5 . .
C3 C4 H4C 109.5 . .
H4A C4 H4C 109.5 . .
H4B C4 H4C 109.5 . .
C3 C5 H5A 109.5 . .
C3 C5 H5B 109.5 . .
H5A C5 H5B 109.5 . .
C3 C5 H5C 109.5 . .
H5A C5 H5C 109.5 . .
H5B C5 H5C 109.5 . .
N3 C6 C7 121.4(4) . 2_557
N3 C6 H6 119.3 . .
C7 C6 H6 119.3 2_557 .
N3 C7 C6 121.6(4) . 2_557
N3 C7 H7 119.2 . .
C6 C7 H7 119.2 2_557 .
C2 N1 C1 112.7(3) . .
C2 N1 Br1 126.7(3) . .
C1 N1 Br1 120.5(3) . .
C1 N2 C3 114.1(3) . .
C1 N2 Br2 120.1(3) . .
C3 N2 Br2 124.5(3) . .
C6 N3 C7 117.0(4) . .

loop_
_geom_bond_atom_site_label_1
_geom_bond_atom_site_label_2
_geom_bond_distance
_geom_bond_site_symmetry_2
C1 O1 1.206(5) .
C1 N2 1.363(5) .
C1 N1 1.412(5) .
C2 O2 1.215(5) .
C2 N1 1.364(5) .
C2 C3 1.536(5) .
C3 N2 1.462(5) .
C3 C4 1.513(6) .
C3 C5 1.530(5) .
C4 H4A 0.96 .
C4 H4B 0.96 .
C4 H4C 0.96 .
C5 H5A 0.96 .
C5 H5B 0.96 .
C5 H5C 0.96 .
C6 N3 1.331(5) .
C6 C7 1.377(6) 2_557
C6 H6 0.93 .
C7 N3 1.334(5) .
C7 C6 1.377(6) 2_557
C7 H7 0.93 .
N1 Br1 1.890(3) .
N2 Br2 1.846(3) .

loop_
_geom_torsion_atom_site_label_1
_geom_torsion_atom_site_label_2
_geom_torsion_atom_site_label_3
_geom_torsion_atom_site_label_4
_geom_torsion
_geom_torsion_site_symmetry_1
O2 C2 C3 N2 175.5(4) .
N1 C2 C3 N2 -5.5(4) .
O2 C2 C3 C4 57.4(5) .
N1 C2 C3 C4 -123.5(4) .
O2 C2 C3 C5 -66.5(5) .
N1 C2 C3 C5 112.6(4) .
O2 C2 N1 C1 -177.2(4) .
C3 C2 N1 C1 3.8(4) .
O2 C2 N1 Br1 -1.4(6) .
C3 C2 N1 Br1 179.6(2) .
O1 C1 N1 C2 178.8(4) .
N2 C1 N1 C2 -0.1(4) .
O1 C1 N1 Br1 2.7(6) .
N2 C1 N1 Br1 -176.2(3) .
O1 C1 N2 C3 177.2(4) .
N1 C1 N2 C3 -3.9(4) .
O1 C1 N2 Br2 9.6(6) .
N1 C1 N2 Br2 -171.6(2) .
C4 C3 N2 C1 122.9(4) .
C5 C3 N2 C1 -110.5(4) .
C2 C3 N2 C1 5.8(4) .
C4 C3 N2 Br2 -70.0(4) .
C5 C3 N2 Br2 56.6(4) .
C2 C3 N2 Br2 172.9(3) .
C7 C6 N3 C7 -0.8(6) 2_557
C6 C7 N3 C6 0.8(6) 2_557
